data_7217641
loop_
_publ_author_name
'Balashova, Tatyana V.'
'Belova, Nadezhda A.'
'Burin, Mikhail E.'
'Kuzyaev, Dmitry M.'
'Rumyantzev, Roman V.'
'Fukin, Georgii K.'
'Pushkarev, Anatoly P.'
'Ilichev, Vasily A.'
'Grishin, Ivan D.'
'Shestakov, Alexander F.'
'Bochkarev, Mikhail N.'

_publ_section_title
;
 Substituted naphtholates of rare earth metals as emissive materials
;
_journal_name_full 'RSC Advances'
_journal_paper_doi 10.1039/C4RA03915G
_journal_year 2014
_chemical_formula_sum 'C55 H40 N3 O7 Sc'
_chemical_formula_weight 899.86
_chemical_name_systematic
;
 ?
;
_space_group_crystal_system triclinic
_space_group_IT_number 2
_space_group_name_Hall '-P 1'
_space_group_name_H-M_alt 'P -1'
_symmetry_space_group_name_Hall '-P 1'
_symmetry_space_group_name_H-M 'P -1'
_atom_sites_solution_hydrogens geom
_audit_creation_method SHELXL-2013
_cell_angle_alpha 85.2540(15)
_cell_angle_beta 67.0451(17)
_cell_angle_gamma 66.3028(18)
_cell_formula_units_Z 2
_cell_length_a 12.8021(2)
_cell_length_b 13.4500(3)
_cell_length_c 14.9393(3)
_cell_measurement_reflns_used 8381
_cell_measurement_temperature 100(2)
_cell_measurement_theta_max 32.6058
_cell_measurement_theta_min 2.9730
_cell_volume 2160.58(9)
_computing_cell_refinement 'CrysAlis Pro, Agilent Technologies'
_computing_data_collection 'CrysAlis Pro, Agilent Technologies'
_computing_data_reduction 'CrysAlis Pro, Agilent Technologies'
_computing_molecular_graphics 'Bruker SHELXTL'
_computing_publication_material 'Bruker SHELXTL'
_computing_structure_refinement 'SHELX-2013 (Sheldrick, 2013)'
_computing_structure_solution 'SHELX-2013 (Sheldrick, 2013)'
_diffrn_ambient_temperature 100(2)
_diffrn_detector_area_resol_mean 16.0704
_diffrn_measured_fraction_theta_full 0.992
_diffrn_measured_fraction_theta_max 0.994
_diffrn_measurement_device_type 'Xcalibur, Eos'
_diffrn_measurement_method '\w scans'
_diffrn_radiation_type MoK\a
_diffrn_radiation_wavelength 0.71073
_diffrn_reflns_av_R_equivalents 0.0603
_diffrn_reflns_av_unetI/netI 0.0638
_diffrn_reflns_Laue_measured_fraction_full 0.992
_diffrn_reflns_Laue_measured_fraction_max 0.994
_diffrn_reflns_limit_h_max 16
_diffrn_reflns_limit_h_min -16
_diffrn_reflns_limit_k_max 17
_diffrn_reflns_limit_k_min -17
_diffrn_reflns_limit_l_max 19
_diffrn_reflns_limit_l_min -19
_diffrn_reflns_number 38196
_diffrn_reflns_point_group_measured_fraction_full 0.992
_diffrn_reflns_point_group_measured_fraction_max 0.994
_diffrn_reflns_theta_full 25.242
_diffrn_reflns_theta_max 28.000
_diffrn_reflns_theta_min 2.973
_exptl_absorpt_coefficient_mu 0.232
_exptl_absorpt_correction_T_max 1.00000
_exptl_absorpt_correction_T_min 0.75150
_exptl_absorpt_correction_type multi-scan
_exptl_absorpt_process_details
;
CrysAlisPro, Agilent Technologies, Version 1.171.35.19
Empirical absorption correction using spherical harmonics, implemented
in SCALE3 ABSPACK scaling algorithm.
;
_exptl_crystal_colour yellow
_exptl_crystal_density_diffrn 1.383
_exptl_crystal_description plate
_exptl_crystal_F_000 936
_exptl_crystal_size_max 0.300
_exptl_crystal_size_mid 0.100
_exptl_crystal_size_min 0.100
_refine_diff_density_max 0.361
_refine_diff_density_min -0.345
_refine_diff_density_rms 0.053
_refine_ls_extinction_method none
_refine_ls_goodness_of_fit_ref 0.976
_refine_ls_hydrogen_treatment constr
_refine_ls_matrix_type full
_refine_ls_number_parameters 597
_refine_ls_number_reflns 10356
_refine_ls_number_restraints 0
_refine_ls_restrained_S_all 0.976
_refine_ls_R_factor_all 0.0781
_refine_ls_R_factor_gt 0.0470
_refine_ls_shift/su_max 0.000
_refine_ls_shift/su_mean 0.000
_refine_ls_structure_factor_coef Fsqd
_refine_ls_weighting_details 'w=1/[\s^2^(Fo^2^)+(0.0501P)^2^] where P=(Fo^2^+2Fc^2^)/3'
_refine_ls_weighting_scheme calc
_refine_ls_wR_factor_gt 0.0994
_refine_ls_wR_factor_ref 0.1082
_reflns_Friedel_coverage 0.000
_reflns_number_gt 7335
_reflns_number_total 10356
_reflns_threshold_expression 'I > 2\s(I)'
_cod_data_source_file c4ra03915g2.cif
_cod_data_source_block scnpoon
_cod_original_cell_volume 2160.58(8)
_cod_database_code 7217641
_shelx_space_group_comment
;
The symmetry employed for this shelxl refinement is uniquely defined
by the following loop, which should always be used as a source of
symmetry information in preference to the above space-group names.
They are only intended as comments.
;
_shelx_estimated_absorpt_t_min 0.934
_shelx_estimated_absorpt_t_max 0.977
_shelxl_version_number 2013-4

loop_
_space_group_symop_operation_xyz
'x, y, z'
'-x, -y, -z'

loop_
_atom_site_label
_atom_site_type_symbol
_atom_site_fract_x
_atom_site_fract_y
_atom_site_fract_z
_atom_site_U_iso_or_equiv
_atom_site_adp_type
_atom_site_occupancy
_atom_site_site_symmetry_order
_atom_site_calc_flag
_atom_site_refinement_flags_posn
_atom_site_refinement_flags_adp
Sc1 Sc 0.53550(2) 0.70512(2) 0.26960(2) 0.01705(6) Uani 1 1 d . .
O1 O 0.39475(8) 0.75639(7) 0.40042(7) 0.0213(2) Uani 1 1 d . .
O2 O 0.46110(8) 0.42304(7) 0.41419(7) 0.0217(2) Uani 1 1 d . .
O3 O 0.67180(8) 0.68941(7) 0.31068(7) 0.0211(2) Uani 1 1 d . .
O4 O 0.54259(8) 1.02896(7) 0.29678(7) 0.0221(2) Uani 1 1 d . .
O5 O 0.64248(8) 0.64547(8) 0.13097(7) 0.0215(2) Uani 1 1 d . .
O6 O 0.31301(8) 0.71189(8) 0.09231(7) 0.0241(2) Uani 1 1 d . .
N1 N 0.53119(10) 0.54047(9) 0.32054(8) 0.0177(3) Uani 1 1 d . .
N2 N 0.52736(10) 0.88004(9) 0.25494(8) 0.0182(3) Uani 1 1 d . .
N3 N 0.38658(10) 0.73374(9) 0.20041(8) 0.0198(3) Uani 1 1 d . .
C1 C 0.32388(12) 0.72264(11) 0.47587(10) 0.0191(3) Uani 1 1 d . .
C2 C 0.22375(12) 0.79493(11) 0.55209(10) 0.0226(3) Uani 1 1 d . .
H2A H 0.2074 0.8703 0.5505 0.027 Uiso 1 1 calc R U
C3 C 0.14545(12) 0.76048(12) 0.63173(10) 0.0226(3) Uani 1 1 d . .
C4 C 0.04242(13) 0.83456(13) 0.70980(10) 0.0270(4) Uani 1 1 d . .
H4A H 0.0253 0.9101 0.7093 0.032 Uiso 1 1 calc R U
C5 C -0.03195(14) 0.79826(13) 0.78526(11) 0.0314(4) Uani 1 1 d . .
H5A H -0.1005 0.8489 0.8365 0.038 Uiso 1 1 calc R U
C6 C -0.00807(14) 0.68575(14) 0.78802(11) 0.0332(4) Uani 1 1 d . .
H6A H -0.0616 0.6617 0.8403 0.040 Uiso 1 1 calc R U
C7 C 0.09136(13) 0.61212(13) 0.71593(11) 0.0288(4) Uani 1 1 d . .
H7A H 0.1082 0.5367 0.7191 0.035 Uiso 1 1 calc R U
C8 C 0.17019(12) 0.64740(12) 0.63597(10) 0.0219(3) Uani 1 1 d . .
C9 C 0.27314(12) 0.57358(11) 0.55975(10) 0.0222(3) Uani 1 1 d . .
H9A H 0.2920 0.4978 0.5627 0.027 Uiso 1 1 calc R U
C10 C 0.34727(12) 0.60856(11) 0.48100(10) 0.0182(3) Uani 1 1 d . .
C11 C 0.44888(12) 0.52859(10) 0.40213(10) 0.0187(3) Uani 1 1 d . .
C12 C 0.56188(13) 0.36323(11) 0.33196(10) 0.0220(3) Uani 1 1 d . .
C13 C 0.61020(14) 0.25218(12) 0.30876(11) 0.0298(4) Uani 1 1 d . .
H13A H 0.5766 0.2056 0.3500 0.036 Uiso 1 1 calc R U
C14 C 0.71128(15) 0.21409(12) 0.22086(11) 0.0338(4) Uani 1 1 d . .
H14A H 0.7488 0.1384 0.2009 0.041 Uiso 1 1 calc R U
C15 C 0.76012(14) 0.28305(12) 0.16037(11) 0.0301(4) Uani 1 1 d . .
H15A H 0.8302 0.2528 0.1010 0.036 Uiso 1 1 calc R U
C16 C 0.70873(13) 0.39482(12) 0.18497(10) 0.0247(3) Uani 1 1 d . .
H16A H 0.7413 0.4420 0.1438 0.030 Uiso 1 1 calc R U
C17 C 0.60653(12) 0.43388(11) 0.27356(10) 0.0199(3) Uani 1 1 d . .
C18 C 0.68753(12) 0.75051(10) 0.36525(10) 0.0178(3) Uani 1 1 d . .
C19 C 0.75694(12) 0.70464(11) 0.42120(10) 0.0204(3) Uani 1 1 d . .
H19A H 0.7955 0.6275 0.4185 0.025 Uiso 1 1 calc R U
C20 C 0.77289(12) 0.76723(11) 0.48178(10) 0.0203(3) Uani 1 1 d . .
C21 C 0.84312(13) 0.71902(12) 0.54013(10) 0.0261(4) Uani 1 1 d . .
H21A H 0.8805 0.6419 0.5391 0.031 Uiso 1 1 calc R U
C22 C 0.85708(13) 0.78288(13) 0.59751(11) 0.0283(4) Uani 1 1 d . .
H22A H 0.9055 0.7496 0.6349 0.034 Uiso 1 1 calc R U
C23 C 0.80050(13) 0.89786(12) 0.60189(11) 0.0268(4) Uani 1 1 d . .
H23A H 0.8101 0.9411 0.6429 0.032 Uiso 1 1 calc R U
C24 C 0.73243(12) 0.94684(12) 0.54770(10) 0.0237(3) Uani 1 1 d . .
H24A H 0.6947 1.0241 0.5513 0.028 Uiso 1 1 calc R U
C25 C 0.71688(12) 0.88380(11) 0.48557(10) 0.0203(3) Uani 1 1 d . .
C26 C 0.64995(12) 0.93073(11) 0.42680(10) 0.0199(3) Uani 1 1 d . .
H26A H 0.6146 1.0078 0.4271 0.024 Uiso 1 1 calc R U
C27 C 0.63368(12) 0.86752(11) 0.36772(10) 0.0182(3) Uani 1 1 d . .
C28 C 0.56695(12) 0.92042(10) 0.30613(10) 0.0186(3) Uani 1 1 d . .
C29 C 0.48179(12) 1.05896(11) 0.23377(10) 0.0213(3) Uani 1 1 d . .
C30 C 0.43665(13) 1.16015(11) 0.20138(11) 0.0269(4) Uani 1 1 d . .
H30A H 0.4438 1.2215 0.2215 0.032 Uiso 1 1 calc R U
C31 C 0.38017(13) 1.16643(12) 0.13742(11) 0.0276(4) Uani 1 1 d . .
H31A H 0.3466 1.2344 0.1131 0.033 Uiso 1 1 calc R U
C32 C 0.37132(13) 1.07496(12) 0.10768(11) 0.0256(4) Uani 1 1 d . .
H32A H 0.3331 1.0823 0.0629 0.031 Uiso 1 1 calc R U
C33 C 0.41687(13) 0.97387(11) 0.14197(10) 0.0233(3) Uani 1 1 d . .
H33A H 0.4103 0.9122 0.1219 0.028 Uiso 1 1 calc R U
C34 C 0.47248(12) 0.96721(10) 0.20703(10) 0.0192(3) Uani 1 1 d . .
C35 C 0.64624(12) 0.61613(11) 0.04692(10) 0.0192(3) Uani 1 1 d . .
C36 C 0.75745(12) 0.56523(11) -0.03106(10) 0.0204(3) Uani 1 1 d . .
H36A H 0.8324 0.5524 -0.0241 0.025 Uiso 1 1 calc R U
C37 C 0.76361(12) 0.53167(11) -0.12065(10) 0.0204(3) Uani 1 1 d . .
C38 C 0.87777(13) 0.47906(11) -0.20242(10) 0.0246(3) Uani 1 1 d . .
H38A H 0.9537 0.4654 -0.1969 0.030 Uiso 1 1 calc R U
C39 C 0.88011(14) 0.44796(12) -0.28815(11) 0.0276(4) Uani 1 1 d . .
H39A H 0.9572 0.4131 -0.3413 0.033 Uiso 1 1 calc R U
C40 C 0.76853(14) 0.46729(12) -0.29814(11) 0.0300(4) Uani 1 1 d . .
H40A H 0.7708 0.4452 -0.3579 0.036 Uiso 1 1 calc R U
C41 C 0.65818(14) 0.51732(12) -0.22280(11) 0.0274(3) Uani 1 1 d . .
H41A H 0.5838 0.5301 -0.2306 0.033 Uiso 1 1 calc R U
C42 C 0.65143(12) 0.55117(11) -0.13209(10) 0.0204(3) Uani 1 1 d . .
C43 C 0.53793(12) 0.60445(11) -0.05320(10) 0.0207(3) Uani 1 1 d . .
H43A H 0.4627 0.6184 -0.0602 0.025 Uiso 1 1 calc R U
C44 C 0.53320(12) 0.63706(10) 0.03444(10) 0.0194(3) Uani 1 1 d . .
C45 C 0.41369(12) 0.69427(11) 0.11301(10) 0.0201(3) Uani 1 1 d . .
C46 C 0.21094(13) 0.76792(11) 0.17589(11) 0.0250(4) Uani 1 1 d . .
C47 C 0.08803(13) 0.80297(13) 0.19136(12) 0.0312(4) Uani 1 1 d . .
H47A H 0.0620 0.7919 0.1429 0.037 Uiso 1 1 calc R U
C48 C 0.00534(14) 0.85542(13) 0.28231(12) 0.0345(4) Uani 1 1 d . .
H48A H -0.0811 0.8809 0.2980 0.041 Uiso 1 1 calc R U
C49 C 0.04574(15) 0.87195(14) 0.35193(12) 0.0363(5) Uani 1 1 d . .
H49A H -0.0142 0.9080 0.4139 0.044 Uiso 1 1 calc R U
C50 C 0.17033(14) 0.83762(13) 0.33379(11) 0.0298(4) Uani 1 1 d . .
H50A H 0.1968 0.8509 0.3811 0.036 Uiso 1 1 calc R U
C51 C 0.25503(12) 0.78261(11) 0.24253(11) 0.0222(3) Uani 1 1 d . .
O1S O -0.10888(11) 0.84957(9) 1.03242(8) 0.0421(3) Uani 1 1 d . .
C1S C -0.03972(16) 0.65909(14) 1.04862(13) 0.0428(5) Uani 1 1 d . .
H1SA H -0.0660 0.6020 1.0814 0.064 Uiso 1 1 calc R U
H1SB H 0.0299 0.6571 1.0625 0.064 Uiso 1 1 calc R U
H1SC H -0.0138 0.6469 0.9781 0.064 Uiso 1 1 calc R U
C2S C -0.14478(15) 0.76742(14) 1.08493(13) 0.0386(4) Uani 1 1 d . .
H2SA H -0.2176 0.7680 1.0758 0.046 Uiso 1 1 calc R U
H2SB H -0.1681 0.7821 1.1555 0.046 Uiso 1 1 calc R U
C3S C -0.20466(19) 0.95448(15) 1.06550(13) 0.0483(5) Uani 1 1 d . .
H3SA H -0.2171 0.9745 1.1323 0.058 Uiso 1 1 calc R U
H3SB H -0.2829 0.9539 1.0681 0.058 Uiso 1 1 calc R U
C4S C -0.1741(3) 1.03716(17) 0.99956(15) 0.0763(8) Uani 1 1 d . .
H4SA H -0.2437 1.1085 1.0220 0.114 Uiso 1 1 calc R U
H4SB H -0.1586 1.0159 0.9329 0.114 Uiso 1 1 calc R U
H4SC H -0.0998 1.0413 1.0005 0.114 Uiso 1 1 calc R U

loop_
_atom_site_aniso_label
_atom_site_aniso_U_11
_atom_site_aniso_U_22
_atom_site_aniso_U_33
_atom_site_aniso_U_23
_atom_site_aniso_U_13
_atom_site_aniso_U_12
Sc1 0.02095(11) 0.01265(10) 0.01798(11) 0.00149(9) -0.00713(8) -0.00766(8)
O1 0.0275(4) 0.0145(4) 0.0194(4) 0.0038(4) -0.0060(4) -0.0096(3)
O2 0.0291(4) 0.0137(4) 0.0265(5) 0.0042(4) -0.0133(3) -0.0108(3)
O3 0.0263(4) 0.0122(4) 0.0259(5) -0.0003(4) -0.0129(3) -0.0058(3)
O4 0.0259(4) 0.0114(4) 0.0309(5) 0.0041(4) -0.0126(4) -0.0083(3)
O5 0.0231(4) 0.0220(4) 0.0215(4) 0.0002(4) -0.0090(3) -0.0106(3)
O6 0.0190(4) 0.0234(5) 0.0300(5) 0.0012(4) -0.0094(4) -0.0086(3)
N1 0.0224(5) 0.0132(5) 0.0195(5) -0.0002(4) -0.0105(4) -0.0066(4)
N2 0.0180(5) 0.0150(5) 0.0195(5) 0.0019(4) -0.0048(4) -0.0071(4)
N3 0.0199(5) 0.0140(5) 0.0235(6) 0.0023(4) -0.0067(4) -0.0066(4)
C1 0.0228(6) 0.0174(6) 0.0212(6) 0.0028(5) -0.0107(5) -0.0104(4)
C2 0.0264(6) 0.0193(6) 0.0223(7) 0.0007(5) -0.0081(5) -0.0106(5)
C3 0.0245(6) 0.0267(7) 0.0212(6) 0.0014(5) -0.0097(5) -0.0137(5)
C4 0.0264(6) 0.0305(7) 0.0247(7) -0.0023(6) -0.0077(5) -0.0134(5)
C5 0.0276(7) 0.0423(8) 0.0230(7) -0.0051(6) -0.0050(5) -0.0162(6)
C6 0.0349(7) 0.0484(8) 0.0231(7) 0.0069(7) -0.0061(6) -0.0290(6)
C7 0.0315(7) 0.0342(7) 0.0281(7) 0.0073(6) -0.0116(5) -0.0212(5)
C8 0.0242(6) 0.0278(6) 0.0221(6) 0.0060(5) -0.0116(5) -0.0167(5)
C9 0.0274(6) 0.0198(6) 0.0257(7) 0.0053(5) -0.0133(5) -0.0135(5)
C10 0.0211(6) 0.0173(6) 0.0210(6) 0.0032(5) -0.0111(4) -0.0098(4)
C11 0.0253(6) 0.0128(5) 0.0265(6) 0.0057(5) -0.0167(5) -0.0102(4)
C12 0.0275(6) 0.0172(6) 0.0254(6) 0.0014(5) -0.0154(5) -0.0081(5)
C13 0.0434(7) 0.0156(6) 0.0376(8) 0.0037(6) -0.0239(6) -0.0112(5)
C14 0.0495(8) 0.0153(7) 0.0370(8) -0.0038(6) -0.0233(6) -0.0060(6)
C15 0.0358(7) 0.0215(7) 0.0290(7) -0.0055(6) -0.0155(6) -0.0034(6)
C16 0.0291(7) 0.0202(7) 0.0248(7) 0.0005(6) -0.0135(5) -0.0067(5)
C17 0.0260(6) 0.0126(6) 0.0260(6) 0.0015(5) -0.0170(5) -0.0057(5)
C18 0.0180(6) 0.0149(6) 0.0188(6) -0.0006(5) -0.0037(5) -0.0080(4)
C19 0.0236(6) 0.0131(6) 0.0238(7) 0.0009(5) -0.0088(5) -0.0071(5)
C20 0.0196(6) 0.0203(6) 0.0194(6) -0.0003(5) -0.0047(5) -0.0090(5)
C21 0.0294(7) 0.0247(7) 0.0261(7) 0.0014(6) -0.0123(5) -0.0111(5)
C22 0.0311(7) 0.0355(8) 0.0244(7) 0.0028(6) -0.0135(5) -0.0167(5)
C23 0.0280(6) 0.0314(7) 0.0225(7) -0.0047(6) -0.0053(5) -0.0164(5)
C24 0.0237(6) 0.0223(6) 0.0218(7) -0.0042(6) -0.0001(5) -0.0134(5)
C25 0.0193(6) 0.0192(6) 0.0193(6) -0.0007(5) -0.0010(5) -0.0105(5)
C26 0.0192(6) 0.0137(6) 0.0227(7) -0.0005(5) -0.0028(5) -0.0076(4)
C27 0.0163(6) 0.0158(6) 0.0201(6) 0.0016(5) -0.0046(5) -0.0065(4)
C28 0.0191(6) 0.0112(6) 0.0216(6) 0.0012(5) -0.0042(5) -0.0059(4)
C29 0.0213(6) 0.0186(6) 0.0237(7) 0.0036(5) -0.0072(5) -0.0096(5)
C30 0.0281(7) 0.0149(6) 0.0373(8) 0.0052(6) -0.0122(6) -0.0095(5)
C31 0.0269(7) 0.0185(7) 0.0345(8) 0.0104(6) -0.0112(6) -0.0086(5)
C32 0.0255(6) 0.0251(7) 0.0267(7) 0.0081(6) -0.0115(5) -0.0106(5)
C33 0.0266(6) 0.0190(6) 0.0253(7) 0.0044(5) -0.0102(5) -0.0105(5)
C34 0.0178(6) 0.0139(6) 0.0222(7) 0.0035(5) -0.0044(5) -0.0066(4)
C35 0.0246(6) 0.0147(6) 0.0221(6) 0.0031(5) -0.0108(5) -0.0105(4)
C36 0.0200(6) 0.0196(6) 0.0251(6) 0.0031(5) -0.0110(5) -0.0093(5)
C37 0.0280(6) 0.0145(6) 0.0217(6) 0.0038(5) -0.0104(5) -0.0111(5)
C38 0.0238(6) 0.0232(7) 0.0274(7) 0.0024(6) -0.0094(5) -0.0107(5)
C39 0.0298(7) 0.0258(7) 0.0220(7) -0.0016(6) -0.0040(6) -0.0112(5)
C40 0.0404(7) 0.0293(7) 0.0248(7) -0.0002(6) -0.0160(5) -0.0147(6)
C41 0.0346(7) 0.0247(7) 0.0308(7) 0.0026(6) -0.0193(5) -0.0132(5)
C42 0.0273(6) 0.0140(6) 0.0239(6) 0.0041(5) -0.0129(5) -0.0099(5)
C43 0.0223(6) 0.0154(6) 0.0291(7) 0.0057(5) -0.0138(5) -0.0090(4)
C44 0.0202(6) 0.0133(6) 0.0250(7) 0.0036(5) -0.0084(5) -0.0077(4)
C45 0.0214(6) 0.0152(6) 0.0276(7) 0.0069(5) -0.0113(5) -0.0104(4)
C46 0.0232(6) 0.0162(6) 0.0310(7) 0.0039(6) -0.0075(5) -0.0068(5)
C47 0.0249(7) 0.0281(7) 0.0425(9) 0.0083(7) -0.0143(6) -0.0125(5)
C48 0.0211(7) 0.0305(8) 0.0437(9) 0.0124(7) -0.0080(6) -0.0087(6)
C49 0.0250(8) 0.0321(9) 0.0330(9) 0.0057(7) -0.0022(7) -0.0030(7)
C50 0.0294(7) 0.0262(8) 0.0255(7) 0.0052(6) -0.0086(6) -0.0057(6)
C51 0.0199(6) 0.0150(6) 0.0278(7) 0.0062(5) -0.0078(5) -0.0058(5)
O1S 0.0497(6) 0.0327(6) 0.0351(6) 0.0011(5) -0.0054(5) -0.0187(5)
C1S 0.0535(9) 0.0389(9) 0.0443(9) 0.0068(7) -0.0284(7) -0.0183(7)
C2S 0.0406(8) 0.0389(8) 0.0367(9) 0.0040(7) -0.0099(7) -0.0215(6)
C3S 0.0658(11) 0.0371(9) 0.0390(9) -0.0036(8) -0.0173(8) -0.0197(8)
C4S 0.1361(19) 0.0387(10) 0.0462(12) 0.0053(9) -0.0246(12) -0.0386(11)

loop_
_atom_type_symbol
_atom_type_description
_atom_type_scat_dispersion_real
_atom_type_scat_dispersion_imag
_atom_type_scat_source
C C 0.0033 0.0016 'International Tables Vol C Tables 4.2.6.8 and 6.1.1.4'
H H 0.0000 0.0000 'International Tables Vol C Tables 4.2.6.8 and 6.1.1.4'
N N 0.0061 0.0033 'International Tables Vol C Tables 4.2.6.8 and 6.1.1.4'
O O 0.0106 0.0060 'International Tables Vol C Tables 4.2.6.8 and 6.1.1.4'
Sc Sc 0.2519 0.3716 'International Tables Vol C Tables 4.2.6.8 and 6.1.1.4'

loop_
_geom_angle_atom_site_label_1
_geom_angle_atom_site_label_2
_geom_angle_atom_site_label_3
_geom_angle
O3 Sc1 O5 96.87(4)
O3 Sc1 O1 97.96(4)
O5 Sc1 O1 164.43(4)
O3 Sc1 N1 94.13(4)
O5 Sc1 N1 93.70(4)
O1 Sc1 N1 80.54(4)
O3 Sc1 N2 80.07(4)
O5 Sc1 N2 98.35(4)
O1 Sc1 N2 88.87(4)
N1 Sc1 N2 167.15(4)
O3 Sc1 N3 172.04(4)
O5 Sc1 N3 77.46(4)
O1 Sc1 N3 88.21(4)
N1 Sc1 N3 91.83(4)
N2 Sc1 N3 95.10(4)
C1 O1 Sc1 142.72(8)
C11 O2 C12 104.80(10)
C18 O3 Sc1 134.98(8)
C28 O4 C29 105.12(11)
C35 O5 Sc1 145.96(9)
C45 O6 C46 105.20(11)
C11 N1 C17 105.16(11)
C11 N1 Sc1 124.53(8)
C17 N1 Sc1 130.24(9)
C28 N2 C34 105.39(11)
C28 N2 Sc1 121.34(9)
C34 N2 Sc1 132.82(10)
C45 N3 C51 104.30(12)
C45 N3 Sc1 124.50(9)
C51 N3 Sc1 130.86(9)
O1 C1 C2 121.75(12)
O1 C1 C10 120.74(11)
C2 C1 C10 117.51(13)
C1 C2 C3 122.38(13)
C2 C3 C4 122.47(14)
C2 C3 C8 119.42(12)
C4 C3 C8 118.11(13)
C5 C4 C3 120.79(15)
C4 C5 C6 120.75(13)
C7 C6 C5 120.17(15)
C6 C7 C8 120.44(15)
C9 C8 C7 121.92(13)
C9 C8 C3 118.36(13)
C7 C8 C3 119.71(12)
C10 C9 C8 121.67(13)
C9 C10 C1 120.62(11)
C9 C10 C11 119.04(12)
C1 C10 C11 120.34(12)
N1 C11 O2 113.88(11)
N1 C11 C10 130.91(12)
O2 C11 C10 115.21(12)
C17 C12 C13 124.43(13)
C17 C12 O2 108.38(11)
C13 C12 O2 127.17(14)
C12 C13 C14 114.80(15)
C13 C14 C15 122.37(14)
C16 C15 C14 121.65(13)
C15 C16 C17 116.30(14)
C12 C17 C16 120.44(12)
C12 C17 N1 107.77(11)
C16 C17 N1 131.79(13)
O3 C18 C19 121.55(12)
O3 C18 C27 120.84(13)
C19 C18 C27 117.61(13)
C18 C19 C20 122.96(13)
C19 C20 C21 122.43(13)
C19 C20 C25 119.20(13)
C21 C20 C25 118.37(14)
C22 C21 C20 120.55(14)
C21 C22 C23 120.89(15)
C24 C23 C22 120.29(15)
C23 C24 C25 120.90(13)
C26 C25 C24 122.85(13)
C26 C25 C20 118.17(13)
C24 C25 C20 118.98(14)
C27 C26 C25 122.01(13)
C26 C27 C18 120.01(13)
C26 C27 C28 119.55(12)
C18 C27 C28 120.38(13)
N2 C28 O4 113.62(12)
N2 C28 C27 130.01(12)
O4 C28 C27 116.35(13)
C30 C29 O4 127.98(14)
C30 C29 C34 124.29(15)
O4 C29 C34 107.73(12)
C29 C30 C31 115.48(14)
C30 C31 C32 121.60(14)
C33 C32 C31 121.80(15)
C32 C33 C34 116.93(14)
C33 C34 C29 119.90(13)
C33 C34 N2 131.96(13)
C29 C34 N2 108.14(13)
O5 C35 C36 121.38(13)
O5 C35 C44 120.51(11)
C36 C35 C44 118.12(13)
C35 C36 C37 122.28(13)
C36 C37 C42 119.34(12)
C36 C37 C38 123.20(14)
C42 C37 C38 117.46(13)
C39 C38 C37 121.57(14)
C38 C39 C40 120.30(13)
C41 C40 C39 120.21(15)
C40 C41 C42 121.37(15)
C43 C42 C41 122.42(14)
C43 C42 C37 118.47(13)
C41 C42 C37 119.10(12)
C44 C43 C42 121.60(13)
C43 C44 C35 120.18(12)
C43 C44 C45 119.60(13)
C35 C44 C45 120.21(13)
N3 C45 O6 114.43(11)
N3 C45 C44 130.37(13)
O6 C45 C44 115.18(12)
C47 C46 C51 125.40(14)
C47 C46 O6 127.25(15)
C51 C46 O6 107.35(12)
C46 C47 C48 115.06(16)
C47 C48 C49 121.47(15)
C50 C49 C48 122.31(14)
C49 C50 C51 116.73(16)
C46 C51 C50 119.00(13)
C46 C51 N3 108.72(12)
C50 C51 N3 132.27(15)
C3S O1S C2S 111.64(13)
O1S C2S C1S 109.34(14)
O1S C3S C4S 110.95(16)

loop_
_geom_bond_atom_site_label_1
_geom_bond_atom_site_label_2
_geom_bond_distance
Sc1 O3 1.9959(10)
Sc1 O5 1.9969(9)
Sc1 O1 2.0049(9)
Sc1 N1 2.2964(12)
Sc1 N2 2.3084(12)
Sc1 N3 2.3943(13)
O1 C1 1.3222(16)
O2 C11 1.3689(16)
O2 C12 1.3834(15)
O3 C18 1.3238(17)
O4 C28 1.3719(16)
O4 C29 1.3823(18)
O5 C35 1.3245(17)
O6 C45 1.3661(17)
O6 C46 1.3878(16)
N1 C11 1.3126(17)
N1 C17 1.4160(16)
N2 C28 1.3149(19)
N2 C34 1.4042(18)
N3 C45 1.3116(18)
N3 C51 1.4200(17)
C1 C2 1.3886(17)
C1 C10 1.4419(19)
C2 C3 1.409(2)
C3 C4 1.4243(18)
C3 C8 1.425(2)
C4 C5 1.364(2)
C5 C6 1.419(2)
C6 C7 1.3620(19)
C7 C8 1.422(2)
C8 C9 1.4085(17)
C9 C10 1.3794(19)
C10 C11 1.4583(17)
C12 C17 1.379(2)
C12 C13 1.3818(19)
C13 C14 1.384(2)
C14 C15 1.398(2)
C15 C16 1.391(2)
C16 C17 1.3968(18)
C18 C19 1.386(2)
C18 C27 1.4391(18)
C19 C20 1.406(2)
C20 C21 1.427(2)
C20 C25 1.4335(19)
C21 C22 1.367(2)
C22 C23 1.414(2)
C23 C24 1.360(2)
C24 C25 1.425(2)
C25 C26 1.401(2)
C26 C27 1.398(2)
C27 C28 1.449(2)
C29 C30 1.378(2)
C29 C34 1.391(2)
C30 C31 1.386(2)
C31 C32 1.402(2)
C32 C33 1.390(2)
C33 C34 1.391(2)
C35 C36 1.3811(17)
C35 C44 1.443(2)
C36 C37 1.411(2)
C37 C42 1.429(2)
C37 C38 1.4312(18)
C38 C39 1.366(2)
C39 C40 1.411(2)
C40 C41 1.3551(19)
C41 C42 1.425(2)
C42 C43 1.4074(17)
C43 C44 1.386(2)
C44 C45 1.4536(17)
C46 C47 1.375(2)
C46 C51 1.382(2)
C47 C48 1.379(2)
C48 C49 1.396(3)
C49 C50 1.386(2)
C50 C51 1.3967(19)
O1S C3S 1.411(2)
O1S C2S 1.425(2)
C1S C2S 1.487(2)
C3S C4S 1.493(3)
